data_4506170
loop_
_publ_author_name
'Marcano, Daniela'
'Gerasimchuk, Nikolay'
'Nemykin, Victor'
'Silchenko, Svitlana'

_publ_section_title
;
 Synthesis, Characterization, and Studies of Coordination-Polymeres With
 Isomeric Pyridylcyanoximes: Route to Metal Ribbons With Very Short
 Tl&#x00B7;&#x00B7;&#x00B7;Tl Separations
;
_journal_issue 6
_journal_name_full 'Crystal Growth &amp; Design'
_journal_page_first 2877
_journal_paper_doi 10.1021/cg3000763
_journal_volume 12
_journal_year 2012
_chemical_formula_moiety 'C7 H5 N3 O'
_chemical_formula_sum 'C7 H5 N3 O'
_chemical_formula_weight 147.14
_chemical_name_common H(3PCO)
_chemical_name_systematic
; 
 3-Pyridyl-cyanoxime 
;
_chemical_temperature_decomposition 408.15
_space_group_IT_number 14
_symmetry_cell_setting monoclinic
_symmetry_space_group_name_Hall '-P 2ybc'
_symmetry_space_group_name_H-M 'P 1 21/c 1'
_atom_sites_solution_hydrogens geom
_atom_sites_solution_primary direct
_atom_sites_solution_secondary difmap
_audit_creation_method SHELXL-97
_cell_angle_alpha 90.00
_cell_angle_beta 97.510(3)
_cell_angle_gamma 90.00
_cell_formula_units_Z 4
_cell_length_a 3.7810(7)
_cell_length_b 17.0260(15)
_cell_length_c 10.941(4)
_cell_measurement_reflns_used 25
_cell_measurement_temperature 296(2)
_cell_measurement_theta_max 13
_cell_measurement_theta_min 7
_cell_volume 698.3(3)
_computing_cell_refinement 'SAINT (Bruker, 1998)'
_computing_data_collection 'SMART (Bruker, 1998)'
_computing_data_reduction 'SAINT (Bruker, 1998)'
_computing_molecular_graphics 'ORTEP-III (Burnett & Johnson, 1996)'
_computing_publication_material 'CIFTAB (Sheldrick, 1997)'
_computing_structure_refinement 'SHELXL-97 (Sheldrick, 1997)'
_computing_structure_solution 'SHELXS-97 (Sheldrick, 1990)'
_diffrn_ambient_temperature 296(2)
_diffrn_measured_fraction_theta_full 0.998
_diffrn_measured_fraction_theta_max 0.998
_diffrn_measurement_device_type 'Bruker APEX2 CCD area detector'
_diffrn_measurement_method '4 omega, full-sphere scans'
_diffrn_radiation_monochromator graphite
_diffrn_radiation_source 'fine-focus sealed tube'
_diffrn_radiation_type MoK\a
_diffrn_radiation_wavelength 0.71069
_diffrn_reflns_av_R_equivalents 0.2307
_diffrn_reflns_av_sigmaI/netI 0.2154
_diffrn_reflns_limit_h_max 4
_diffrn_reflns_limit_h_min -4
_diffrn_reflns_limit_k_max 20
_diffrn_reflns_limit_k_min 0
_diffrn_reflns_limit_l_max 13
_diffrn_reflns_limit_l_min -13
_diffrn_reflns_number 2566
_diffrn_reflns_theta_full 25.00
_diffrn_reflns_theta_max 25.50
_diffrn_reflns_theta_min 3.04
_diffrn_standards_decay_% 0
_diffrn_standards_interval_count 150
_exptl_absorpt_coefficient_mu 0.100
_exptl_absorpt_correction_T_max 0.9960
_exptl_absorpt_correction_T_min 0.9423
_exptl_absorpt_correction_type multi-scan
_exptl_absorpt_process_details 'SADABS (Bruker AXS, 2005)'
_exptl_crystal_colour colorless
_exptl_crystal_density_diffrn 1.400
_exptl_crystal_density_meas ?
_exptl_crystal_density_method 'not measured'
_exptl_crystal_description needle
_exptl_crystal_F_000 304
_exptl_crystal_size_max 0.60
_exptl_crystal_size_mid 0.10
_exptl_crystal_size_min 0.04
_refine_diff_density_max 0.267
_refine_diff_density_min -0.228
_refine_diff_density_rms 0.069
_refine_ls_extinction_method none
_refine_ls_goodness_of_fit_ref 0.797
_refine_ls_hydrogen_treatment noref
_refine_ls_matrix_type full
_refine_ls_number_parameters 101
_refine_ls_number_reflns 1311
_refine_ls_number_restraints 0
_refine_ls_restrained_S_all 0.797
_refine_ls_R_factor_all 0.2488
_refine_ls_R_factor_gt 0.0777
_refine_ls_shift/su_max 0.000
_refine_ls_shift/su_mean 0.000
_refine_ls_structure_factor_coef Fsqd
_refine_ls_weighting_details 'calc w=1/[\s^2^(Fo^2^)+(0.0574P)^2^+0.0000P] where P=(Fo^2^+2Fc^2^)/3'
_refine_ls_weighting_scheme calc
_refine_ls_wR_factor_gt 0.1513
_refine_ls_wR_factor_ref 0.1921
_reflns_number_gt 414
_reflns_number_total 1311
_reflns_threshold_expression >2sigma(I)
_cod_data_source_file cg3000763_si_002.cif
_cod_data_source_block ger410
_cod_depositor_comments
;
The following automatic conversions were performed:

'_chemical_melting_point' tag was changed to
'_chemical_temperature_decomposition' since the value had been given
as 'decomposes at 135 C'. The value 'decomposes at 135 C' was changed
to '408.15' - it was converted from degrees Celsius(C) to
Kelvins(K).

'_symmetry_cell_setting' value 'Monoclinic' changed to
'monoclinic' according to
/home/saulius/struct/CIF-dictionaries/cif_core.dic dictionary named
'cif_core.dic' version 2.4.1 from 2010-06-29.

Automatic conversion script
Id: cif_fix_values 1891 2012-01-12 08:04:46Z andrius 

The following automatic conversions were performed:

'_exptl_crystal_density_meas' value 'not measured' was changed to '?'
- the value is perceived as not measured.

Automatic conversion script
Id: cif_fix_values 3008 2015-01-20 13:52:24Z robertas 
;
_cod_original_sg_symbol_H-M 'P 21/c'
_cod_database_code 4506170

loop_
_symmetry_equiv_pos_as_xyz
'x, y, z'
'-x, y+1/2, -z+1/2'
'-x, -y, -z'
'x, -y-1/2, z-1/2'

loop_
_atom_site_label
_atom_site_type_symbol
_atom_site_fract_x
_atom_site_fract_y
_atom_site_fract_z
_atom_site_U_iso_or_equiv
_atom_site_adp_type
_atom_site_occupancy
_atom_site_symmetry_multiplicity
_atom_site_calc_flag
_atom_site_refinement_flags
C1 C 0.2024(12) 0.2918(3) 0.7233(4) 0.0440(13) Uani 1 1 d .
C2 C 0.3411(14) 0.3496(3) 0.8113(5) 0.0557(15) Uani 1 1 d .
C3 C 0.2787(12) 0.2090(3) 0.7482(4) 0.0473(13) Uani 1 1 d .
C4 C 0.4699(13) 0.1871(3) 0.8580(5) 0.0517(14) Uani 1 1 d .
H4 H 0.5421 0.2265 0.9147 0.062 Uiso 1 1 calc R
C5 C 0.4489(14) 0.0580(3) 0.8079(5) 0.0591(16) Uani 1 1 d .
H5 H 0.5044 0.0058 0.8274 0.071 Uiso 1 1 calc R
C6 C 0.2531(14) 0.0742(3) 0.6947(6) 0.0652(17) Uani 1 1 d .
H6 H 0.1816 0.0339 0.6396 0.078 Uiso 1 1 calc R
C7 C 0.1666(13) 0.1504(3) 0.6651(5) 0.0604(16) Uani 1 1 d .
H7 H 0.0337 0.1625 0.5899 0.073 Uiso 1 1 calc R
N1 N 0.0076(11) 0.3114(3) 0.6206(4) 0.0566(12) Uani 1 1 d .
N2 N 0.4618(16) 0.3936(3) 0.8853(5) 0.0866(17) Uani 1 1 d .
N3 N 0.5607(11) 0.1126(3) 0.8895(4) 0.0585(13) Uani 1 1 d .
O1 O -0.0377(11) 0.3914(2) 0.6079(3) 0.0700(12) Uani 1 1 d .
H1 H -0.1766 0.4008 0.5456 0.105 Uiso 1 1 calc R

loop_
_atom_site_aniso_label
_atom_site_aniso_U_11
_atom_site_aniso_U_22
_atom_site_aniso_U_33
_atom_site_aniso_U_23
_atom_site_aniso_U_13
_atom_site_aniso_U_12
C1 0.038(3) 0.059(4) 0.037(3) 0.005(3) 0.011(2) 0.000(3)
C2 0.074(4) 0.047(3) 0.043(3) -0.003(3) -0.004(3) -0.002(3)
C3 0.050(4) 0.049(3) 0.043(3) 0.006(3) 0.007(3) -0.003(3)
C4 0.051(3) 0.053(3) 0.052(3) -0.010(3) 0.009(3) -0.008(3)
C5 0.073(4) 0.051(3) 0.053(4) -0.011(3) 0.008(3) -0.002(3)
C6 0.073(4) 0.055(4) 0.068(4) -0.008(3) 0.010(3) 0.000(3)
C7 0.068(4) 0.068(4) 0.045(3) -0.005(3) 0.003(3) 0.004(3)
N1 0.072(3) 0.047(3) 0.052(3) 0.003(2) 0.009(2) 0.003(3)
N2 0.140(5) 0.064(3) 0.055(3) 0.001(3) 0.008(3) -0.016(3)
N3 0.075(3) 0.047(3) 0.054(3) 0.000(3) 0.010(2) -0.002(3)
O1 0.090(3) 0.064(3) 0.054(2) 0.004(2) 0.001(2) 0.012(2)

loop_
_atom_type_symbol
_atom_type_description
_atom_type_scat_dispersion_real
_atom_type_scat_dispersion_imag
_atom_type_scat_source
C C 0.0033 0.0016 'International Tables Vol C Tables 4.2.6.8 and 6.1.1.4'
H H 0.0000 0.0000 'International Tables Vol C Tables 4.2.6.8 and 6.1.1.4'
N N 0.0061 0.0033 'International Tables Vol C Tables 4.2.6.8 and 6.1.1.4'
O O 0.0106 0.0060 'International Tables Vol C Tables 4.2.6.8 and 6.1.1.4'

loop_
_geom_angle_atom_site_label_1
_geom_angle_atom_site_label_2
_geom_angle_atom_site_label_3
_geom_angle
N1 C1 C2 121.4(4)
N1 C1 C3 119.0(5)
C2 C1 C3 119.6(4)
N2 C2 C1 176.9(5)
C4 C3 C7 117.5(5)
C4 C3 C1 119.7(5)
C7 C3 C1 122.8(5)
N3 C4 C3 124.7(5)
N3 C4 H4 117.7
C3 C4 H4 117.7
N3 C5 C6 123.4(5)
N3 C5 H5 118.3
C6 C5 H5 118.3
C7 C6 C5 119.0(5)
C7 C6 H6 120.5
C5 C6 H6 120.5
C6 C7 C3 119.2(5)
C6 C7 H7 120.4
C3 C7 H7 120.4
C1 N1 O1 112.9(4)
C5 N3 C4 116.2(4)
N1 O1 H1 109.5

loop_
_geom_bond_atom_site_label_1
_geom_bond_atom_site_label_2
_geom_bond_distance
C1 N1 1.304(6)
C1 C2 1.427(7)
C1 C3 1.457(6)
C2 N2 1.153(6)
C3 C4 1.370(6)
C3 C7 1.379(6)
C4 N3 1.347(6)
C4 H4 0.9300
C5 N3 1.321(6)
C5 C6 1.385(7)
C5 H5 0.9300
C6 C7 1.365(7)
C6 H6 0.9300
C7 H7 0.9300
N1 O1 1.378(5)
O1 H1 0.8200

loop_
_geom_hbond_atom_site_label_D
_geom_hbond_atom_site_label_H
_geom_hbond_atom_site_label_A
_geom_hbond_distance_DH
_geom_hbond_distance_HA
_geom_hbond_distance_DA
_geom_hbond_angle_DHA
_geom_hbond_site_symmetry_A
O1 H1 N3 0.82 1.87 2.659(5) 160.0 4_465

loop_
_geom_torsion_atom_site_label_1
_geom_torsion_atom_site_label_2
_geom_torsion_atom_site_label_3
_geom_torsion_atom_site_label_4
_geom_torsion
N1 C1 C3 C4 -177.2(5)
C2 C1 C3 C4 2.8(7)
N1 C1 C3 C7 2.9(7)
C2 C1 C3 C7 -177.1(5)
C7 C3 C4 N3 1.1(8)
C1 C3 C4 N3 -178.8(4)
N3 C5 C6 C7 -0.6(9)
C5 C6 C7 C3 0.5(8)
C4 C3 C7 C6 -0.8(8)
C1 C3 C7 C6 179.1(5)
C2 C1 N1 O1 1.2(7)
C3 C1 N1 O1 -178.8(4)
C6 C5 N3 C4 0.8(8)
C3 C4 N3 C5 -1.2(8)

loop_
_cod_related_entry_id
_cod_related_entry_database
_cod_related_entry_code
1 ChemSpider 13957482
